data_1551445
loop_
_publ_author_name
'Manickam, R.'
'Prabhaharan, M.'
'Jagadeesan, G.'
'Rajakannan, V.'
'Srinivasan, G.'

_publ_section_title
;
 2-Amino-6-chloropyridine--glutaric acid (1/1)
;
_journal_coeditor_code IS4033
_journal_issue 6
_journal_name_full IUCrData
_journal_page_first x190781
_journal_paper_doi 10.1107/S2414314619007818
_journal_volume 4
_journal_year 2019
_chemical_formula_iupac 'C5 H5 Cl N2, C5 H8 O4'
_chemical_formula_moiety 'C5 H5 Cl N2, C5 H8 O4'
_chemical_formula_sum 'C10 H13 Cl N2 O4'
_chemical_formula_weight 260.67
_chemical_name_common
;
2-Amino-6-chloropyridine--glutaric acid (1/1)
;
_chemical_name_systematic
;
6-Chloropyridin-2-amine--pentanedioic acid (1/1)
;
_space_group_crystal_system monoclinic
_space_group_IT_number 14
_space_group_name_Hall '-P 2ybc'
_space_group_name_H-M_alt 'P 1 21/c 1'
_symmetry_space_group_name_Hall '-P 2ybc'
_symmetry_space_group_name_H-M 'P 1 21/c 1'
_atom_sites_solution_hydrogens mixed
_audit_creation_method SHELXL-2016/6
_cell_angle_alpha 90
_cell_angle_beta 112.960(2)
_cell_angle_gamma 90
_cell_formula_units_Z 4
_cell_length_a 14.7115(16)
_cell_length_b 4.9598(6)
_cell_length_c 17.3105(19)
_cell_measurement_reflns_used 3966
_cell_measurement_temperature 296(2)
_cell_measurement_theta_max 31.82
_cell_measurement_theta_min 3.10
_cell_volume 1163.0(2)
_computing_cell_refinement
;
SAINT (Bruker, 2012)
;
_computing_data_collection
;
APEX2 (Bruker, 2012)
;
_computing_data_reduction
;
SAINT (Bruker, 2012)
;
_computing_molecular_graphics
;
ORTEP-3 for Windows (Farrugia, 2012)
;
_computing_publication_material
;
PLATON (Spek, 2009)
;
_computing_structure_refinement
;
SHELXL2016 (Sheldrick, 2015<i>b</i>)
;
_computing_structure_solution
;
SHELXS2016 (Sheldrick, 2015<i>a</i>)
;
_diffrn_ambient_temperature 296(2)
_diffrn_measured_fraction_theta_full 0.997
_diffrn_measured_fraction_theta_max 0.996
_diffrn_measurement_device_type 'Bruker SMART APEXII CCD'
_diffrn_measurement_method '\w and \f scan'
_diffrn_radiation_type MoK\a
_diffrn_radiation_wavelength 0.71073
_diffrn_reflns_av_R_equivalents 0.0359
_diffrn_reflns_av_unetI/netI 0.0348
_diffrn_reflns_limit_h_max 21
_diffrn_reflns_limit_h_min -21
_diffrn_reflns_limit_k_max 6
_diffrn_reflns_limit_k_min -7
_diffrn_reflns_limit_l_max 25
_diffrn_reflns_limit_l_min -25
_diffrn_reflns_number 14500
_diffrn_reflns_theta_full 25.242
_diffrn_reflns_theta_max 31.818
_diffrn_reflns_theta_min 3.095
_exptl_absorpt_coefficient_mu 0.334
_exptl_absorpt_correction_T_max 0.9874
_exptl_absorpt_correction_T_min 0.7743
_exptl_absorpt_correction_type multi-scan
_exptl_absorpt_process_details
;
(<i>SADABS</i>; Bruker, 2012)
;
_exptl_crystal_colour yellow
_exptl_crystal_density_diffrn 1.489
_exptl_crystal_description plate
_exptl_crystal_F_000 544
_exptl_crystal_size_max 0.800
_exptl_crystal_size_mid 0.300
_exptl_crystal_size_min 0.040
_refine_diff_density_max 0.494
_refine_diff_density_min -0.286
_refine_ls_extinction_method none
_refine_ls_goodness_of_fit_ref 0.927
_refine_ls_hydrogen_treatment mixed
_refine_ls_matrix_type full
_refine_ls_number_parameters 170
_refine_ls_number_reflns 3966
_refine_ls_number_restraints 4
_refine_ls_restrained_S_all 0.927
_refine_ls_R_factor_all 0.0430
_refine_ls_R_factor_gt 0.0326
_refine_ls_shift/su_max 0.000
_refine_ls_shift/su_mean 0.000
_refine_ls_structure_factor_coef Fsqd
_refine_ls_weighting_details 'w=1/[\s^2^(Fo^2^)+(0.0538P)^2^+0.4259P] where P=(Fo^2^+2Fc^2^)/3'
_refine_ls_weighting_scheme calc
_refine_ls_wR_factor_gt 0.0861
_refine_ls_wR_factor_ref 0.0935
_reflns_number_gt 3264
_reflns_number_total 3966
_reflns_threshold_expression 'I > 2\s(I)'
_cod_data_source_file is4033sup1.cif
_cod_data_source_block I
_cod_database_code 1551445
_shelx_space_group_comment
;
The symmetry employed for this shelxl refinement is uniquely defined
by the following loop, which should always be used as a source of
symmetry information in preference to the above space-group names.
They are only intended as comments.
;
_shelx_estimated_absorpt_t_min 0.776
_shelx_estimated_absorpt_t_max 0.987

loop_
_space_group_symop_operation_xyz
'x, y, z'
'-x, y+1/2, -z+1/2'
'-x, -y, -z'
'x, -y-1/2, z-1/2'

loop_
_atom_site_type_symbol
_atom_site_label
_atom_site_fract_x
_atom_site_fract_y
_atom_site_fract_z
_atom_site_U_iso_or_equiv
_atom_site_adp_type
_atom_site_calc_flag
_atom_site_occupancy
C C1 0.32219(7) 0.5358(2) 0.18568(6) 0.01383(18) Uani d 1
C C2 0.40778(8) 0.6161(2) 0.17751(7) 0.0171(2) Uani d 1
H H2 0.468418 0.536117 0.208091 0.021 Uiso calc 1
C C3 0.39787(8) 0.8254(2) 0.12033(7) 0.0183(2) Uani d 1
H H3 0.453167 0.888572 0.112474 0.022 Uiso calc 1
C C4 0.30710(8) 0.9376(2) 0.07589(6) 0.0171(2) Uani d 1
H H4 0.300439 1.076883 0.038085 0.021 Uiso calc 1
C C5 0.22388(8) 0.8382(2) 0.08852(6) 0.01566(19) Uani d 1
C C6 0.36785(8) -0.0963(2) 0.42745(7) 0.0158(2) Uani d 1
C C7 0.26506(7) -0.1901(2) 0.37424(7) 0.01589(19) Uani d 1
H H7A 0.257736 -0.376398 0.387846 0.019 Uiso calc 1
H H7B 0.255794 -0.182763 0.315646 0.019 Uiso calc 1
C C8 0.18569(7) -0.0211(2) 0.38679(7) 0.01630(19) Uani d 1
H H8A 0.198131 -0.014805 0.446066 0.020 Uiso calc 1
H H8B 0.188724 0.161843 0.368117 0.020 Uiso calc 1
C C9 0.08316(8) -0.1353(2) 0.33855(7) 0.0173(2) Uani d 1
H H9A 0.067398 -0.118190 0.278884 0.021 Uiso calc 1
H H9B 0.083179 -0.325822 0.351259 0.021 Uiso calc 1
C C10 0.00447(7) 0.0044(2) 0.35926(6) 0.0161(2) Uani d 1
N N1 0.23222(6) 0.6371(2) 0.14376(5) 0.01474(17) Uani d 1
N N2 0.13245(7) 0.9357(2) 0.04534(7) 0.0232(2) Uani d 1
H H2A 0.0834(10) 0.882(4) 0.0580(11) 0.039(5) Uiso d 1
H H2B 0.1237(11) 1.074(2) 0.0120(9) 0.026(4) Uiso d 1
O O1 0.43745(6) -0.2565(2) 0.42360(6) 0.0258(2) Uani d 1
H H1A 0.4925(9) -0.197(4) 0.4543(10) 0.039(5) Uiso d 1
O O2 0.38508(6) 0.10702(17) 0.47067(5) 0.01919(17) Uani d 1
O O3 0.02085(6) 0.19918(19) 0.40576(6) 0.0255(2) Uani d 1
O O4 -0.08387(6) -0.10152(19) 0.32075(5) 0.02091(18) Uani d 1
H H4A -0.1240(12) -0.019(4) 0.3347(12) 0.052(6) Uiso d 1
Cl Cl1 0.32782(2) 0.28122(6) 0.25664(2) 0.01679(8) Uani d 1

loop_
_atom_site_aniso_label
_atom_site_aniso_U_11
_atom_site_aniso_U_22
_atom_site_aniso_U_33
_atom_site_aniso_U_12
_atom_site_aniso_U_13
_atom_site_aniso_U_23
C1 0.0167(4) 0.0121(5) 0.0126(4) -0.0002(4) 0.0056(3) 0.0002(3)
C2 0.0156(4) 0.0188(5) 0.0165(4) -0.0003(4) 0.0057(4) 0.0007(4)
C3 0.0196(5) 0.0193(6) 0.0169(4) -0.0036(4) 0.0082(4) -0.0008(4)
C4 0.0215(5) 0.0160(5) 0.0148(4) -0.0023(4) 0.0081(4) 0.0007(4)
C5 0.0184(4) 0.0149(5) 0.0135(4) -0.0001(4) 0.0061(4) 0.0012(4)
C6 0.0168(4) 0.0154(5) 0.0167(4) -0.0001(4) 0.0081(4) 0.0004(4)
C7 0.0153(4) 0.0155(5) 0.0170(4) -0.0010(4) 0.0064(4) -0.0019(4)
C8 0.0158(4) 0.0149(5) 0.0181(4) -0.0003(4) 0.0065(4) -0.0021(4)
C9 0.0155(4) 0.0174(5) 0.0186(5) -0.0002(4) 0.0061(4) -0.0038(4)
C10 0.0150(4) 0.0164(5) 0.0155(4) -0.0005(4) 0.0042(3) -0.0005(4)
N1 0.0153(4) 0.0147(4) 0.0139(4) 0.0001(3) 0.0054(3) 0.0017(3)
N2 0.0187(4) 0.0256(6) 0.0246(5) 0.0033(4) 0.0075(4) 0.0126(4)
O1 0.0141(4) 0.0260(5) 0.0345(5) 0.0004(3) 0.0063(3) -0.0149(4)
O2 0.0169(3) 0.0168(4) 0.0231(4) -0.0004(3) 0.0070(3) -0.0051(3)
O3 0.0173(4) 0.0266(5) 0.0316(5) -0.0025(3) 0.0083(3) -0.0143(4)
O4 0.0148(3) 0.0227(5) 0.0254(4) -0.0033(3) 0.0081(3) -0.0081(3)
Cl1 0.01809(12) 0.01660(13) 0.01572(12) 0.00172(9) 0.00664(9) 0.00420(9)

loop_
_atom_type_symbol
_atom_type_description
_atom_type_scat_dispersion_real
_atom_type_scat_dispersion_imag
_atom_type_scat_source
C C 0.0033 0.0016 'International Tables Vol C Tables 4.2.6.8 and 6.1.1.4'
H H 0.0000 0.0000 'International Tables Vol C Tables 4.2.6.8 and 6.1.1.4'
N N 0.0061 0.0033 'International Tables Vol C Tables 4.2.6.8 and 6.1.1.4'
O O 0.0106 0.0060 'International Tables Vol C Tables 4.2.6.8 and 6.1.1.4'
Cl Cl 0.1484 0.1585 'International Tables Vol C Tables 4.2.6.8 and 6.1.1.4'

loop_
_geom_angle_atom_site_label_1
_geom_angle_atom_site_label_2
_geom_angle_atom_site_label_3
_geom_angle
N1 C1 C2 125.94(10)
N1 C1 Cl1 114.88(7)
C2 C1 Cl1 119.18(8)
C1 C2 C3 116.00(10)
C1 C2 H2 122.0
C3 C2 H2 122.0
C4 C3 C2 120.43(10)
C4 C3 H3 119.8
C2 C3 H3 119.8
C3 C4 C5 118.93(10)
C3 C4 H4 120.5
C5 C4 H4 120.5
N2 C5 N1 116.87(9)
N2 C5 C4 121.74(10)
N1 C5 C4 121.39(10)
O2 C6 O1 123.27(10)
O2 C6 C7 123.29(10)
O1 C6 C7 113.43(9)
C6 C7 C8 112.74(9)
C6 C7 H7A 109.0
C8 C7 H7A 109.0
C6 C7 H7B 109.0
C8 C7 H7B 109.0
H7A C7 H7B 107.8
C9 C8 C7 111.65(9)
C9 C8 H8A 109.3
C7 C8 H8A 109.3
C9 C8 H8B 109.3
C7 C8 H8B 109.3
H8A C8 H8B 108.0
C10 C9 C8 112.80(9)
C10 C9 H9A 109.0
C8 C9 H9A 109.0
C10 C9 H9B 109.0
C8 C9 H9B 109.0
H9A C9 H9B 107.8
O3 C10 O4 123.51(10)
O3 C10 C9 123.27(10)
O4 C10 C9 113.20(9)
C1 N1 C5 117.31(9)
C5 N2 H2A 119.6(13)
C5 N2 H2B 120.4(10)
H2A N2 H2B 119.0(16)
C6 O1 H1A 109.8(13)
C10 O4 H4A 109.2(14)

loop_
_geom_bond_atom_site_label_1
_geom_bond_atom_site_label_2
_geom_bond_distance
C1 N1 1.3346(13)
C1 C2 1.3794(14)
C1 Cl1 1.7409(11)
C2 C3 1.4022(16)
C2 H2 0.9300
C3 C4 1.3724(16)
C3 H3 0.9300
C4 C5 1.4137(14)
C4 H4 0.9300
C5 N2 1.3481(14)
C5 N1 1.3540(14)
C6 O2 1.2217(14)
C6 O1 1.3181(13)
C6 C7 1.5049(15)
C7 C8 1.5202(15)
C7 H7A 0.9700
C7 H7B 0.9700
C8 C9 1.5202(15)
C8 H8A 0.9700
C8 H8B 0.9700
C9 C10 1.5076(15)
C9 H9A 0.9700
C9 H9B 0.9700
C10 O3 1.2199(14)
C10 O4 1.3165(13)
N2 H2A 0.873(9)
N2 H2B 0.873(9)
O1 H1A 0.830(9)
O4 H4A 0.828(9)

loop_
_geom_hbond_atom_site_label_D
_geom_hbond_atom_site_label_H
_geom_hbond_atom_site_label_A
_geom_hbond_site_symmetry_A
_geom_hbond_distance_DH
_geom_hbond_distance_HA
_geom_hbond_distance_DA
_geom_hbond_angle_DHA
C4 H4 O2 4_575 0.93 2.55 3.3711(13) 147
N2 H2A O3 2 0.873(9) 2.078(10) 2.9443(13) 171.3(18)
N2 H2B O3 4_575 0.873(9) 2.183(11) 2.9525(13) 146.8(14)
O1 H1A O2 3_656 0.830(9) 1.818(10) 2.6433(12) 172.7(19)
O4 H4A N1 2_545 0.828(9) 1.933(10) 2.7545(12) 171(2)

loop_
_geom_torsion_atom_site_label_1
_geom_torsion_atom_site_label_2
_geom_torsion_atom_site_label_3
_geom_torsion_atom_site_label_4
_geom_torsion
N1 C1 C2 C3 0.78(17)
Cl1 C1 C2 C3 -178.87(8)
C1 C2 C3 C4 -0.39(16)
C2 C3 C4 C5 -0.21(16)
C3 C4 C5 N2 -178.41(11)
C3 C4 C5 N1 0.52(16)
O2 C6 C7 C8 -5.66(15)
O1 C6 C7 C8 173.62(10)
C6 C7 C8 C9 -174.76(9)
C7 C8 C9 C10 171.92(9)
C8 C9 C10 O3 4.34(16)
C8 C9 C10 O4 -176.99(9)
C2 C1 N1 C5 -0.50(16)
Cl1 C1 N1 C5 179.16(8)
N2 C5 N1 C1 178.80(10)
C4 C5 N1 C1 -0.18(15)

_cod_database_fobs_code 1551445
